data_2217832
loop_
_publ_author_name
'Navarrete-V\'azquez, Gabriel'
'Moreno-Diaz, Hermenegilda'
'Estrada-Soto, Samuel'
'Tlahuext, Hugo'

_publ_section_title
;
 2-(2-Benzyloxyphenyl)-1<i>H</i>-benzimidazole
;
_journal_coeditor_code SJ2464
_journal_issue 3
_journal_name_full 'Acta Crystallographica Section E'
_journal_page_first o608
_journal_paper_doi 10.1107/S1600536808004510
_journal_volume 64
_journal_year 2008
_chemical_formula_iupac 'C20 H16 N2 O'
_chemical_formula_moiety 'C20 H16 N2 O'
_chemical_formula_sum 'C20 H16 N2 O'
_chemical_formula_weight 300.35
_chemical_melting_point 415.5
_chemical_name_systematic
;
2-(2-Benzyloxyphenyl)-1H-benzimidazole
;
_space_group_IT_number 9
_symmetry_cell_setting monoclinic
_symmetry_space_group_name_Hall 'C -2yc'
_symmetry_space_group_name_H-M 'C 1 c 1'
_atom_sites_solution_hydrogens geom
_atom_sites_solution_primary direct
_atom_sites_solution_secondary difmap
_audit_creation_method SHELXL97
_cell_angle_alpha 90.00
_cell_angle_beta 90.52(3)
_cell_angle_gamma 90.00
_cell_formula_units_Z 8
_cell_length_a 11.526(2)
_cell_length_b 17.210(3)
_cell_length_c 15.866(3)
_cell_measurement_reflns_used 68
_cell_measurement_temperature 293(2)
_cell_measurement_theta_max 25.19
_cell_measurement_theta_min 2.55
_cell_volume 3147.1(10)
_computing_cell_refinement 'Please provide details'
_computing_data_collection 'SMART (Bruker, 2000)'
_computing_data_reduction 'SAINT-Plus NT (Bruker, 2001)'
_computing_molecular_graphics 'SHELXTL NT (Sheldrick, 2008)'
_computing_publication_material 'PLATON (Spek, 2003)'
_computing_structure_refinement 'SHELXTL NT (Sheldrick, 2008)'
_computing_structure_solution 'SHELXTL NT (Sheldrick, 2008)'
_diffrn_ambient_temperature 293(2)
_diffrn_detector_area_resol_mean 8.3
_diffrn_measured_fraction_theta_full 0.996
_diffrn_measured_fraction_theta_max 0.996
_diffrn_measurement_device_type 'Bruker SMART CCD area-detector'
_diffrn_measurement_method '\f and \w'
_diffrn_radiation_monochromator graphite
_diffrn_radiation_source 'fine-focus sealed tube'
_diffrn_radiation_type MoK\a
_diffrn_radiation_wavelength 0.71073
_diffrn_reflns_av_R_equivalents 0.0378
_diffrn_reflns_av_sigmaI/netI 0.0528
_diffrn_reflns_limit_h_max 13
_diffrn_reflns_limit_h_min -13
_diffrn_reflns_limit_k_max 11
_diffrn_reflns_limit_k_min -20
_diffrn_reflns_limit_l_max 16
_diffrn_reflns_limit_l_min -19
_diffrn_reflns_number 7808
_diffrn_reflns_theta_full 25.20
_diffrn_reflns_theta_max 25.20
_diffrn_reflns_theta_min 2.13
_diffrn_standards_number 0
_exptl_absorpt_coefficient_mu 0.079
_exptl_absorpt_correction_T_max 0.9867
_exptl_absorpt_correction_T_min 0.9759
_exptl_absorpt_correction_type multi-scan
_exptl_absorpt_process_details '(SADABS; Sheldrick, 2003)'
_exptl_crystal_colour colourless
_exptl_crystal_density_diffrn 1.268
_exptl_crystal_density_method 'not measured'
_exptl_crystal_description rectangular
_exptl_crystal_F_000 1264
_exptl_crystal_size_max 0.31
_exptl_crystal_size_mid 0.21
_exptl_crystal_size_min 0.17
_refine_diff_density_max 0.196
_refine_diff_density_min -0.199
_refine_ls_extinction_method none
_refine_ls_goodness_of_fit_ref 1.166
_refine_ls_hydrogen_treatment mixed
_refine_ls_matrix_type full
_refine_ls_number_parameters 423
_refine_ls_number_reflns 2830
_refine_ls_number_restraints 2
_refine_ls_restrained_S_all 1.165
_refine_ls_R_factor_all 0.0504
_refine_ls_R_factor_gt 0.0475
_refine_ls_shift/su_max 0.000
_refine_ls_shift/su_mean 0.000
_refine_ls_structure_factor_coef Fsqd
_refine_ls_weighting_details 'calc w = 1/[\s^2^(Fo^2^)+(0.0376P)^2^+0.4648P] where P=(Fo^2^+2Fc^2^)/3'
_refine_ls_weighting_scheme calc
_refine_ls_wR_factor_gt 0.0986
_refine_ls_wR_factor_ref 0.1001
_reflns_number_gt 2691
_reflns_number_total 2830
_reflns_threshold_expression I>2\s(I)
_cod_data_source_file sj2464.cif
_cod_data_source_block I
_cod_original_cell_volume 3147.0(11)
_cod_original_sg_symbol_H-M 'C c'
_cod_database_code 2217832
_cod_database_fobs_code 2217832

loop_
_symmetry_equiv_pos_as_xyz
'x, y, z'
'x, -y, z+1/2'
'x+1/2, y+1/2, z'
'x+1/2, -y+1/2, z+1/2'

loop_
_atom_site_type_symbol
_atom_site_label
_atom_site_fract_x
_atom_site_fract_y
_atom_site_fract_z
_atom_site_U_iso_or_equiv
_atom_site_adp_type
_atom_site_calc_flag
_atom_site_refinement_flags
_atom_site_occupancy
C C1 0.0469(3) 0.1160(2) 0.3249(2) 0.0179(8) Uani d . 1
C C2 -0.0279(3) 0.1316(2) 0.3917(2) 0.0213(8) Uani d . 1
H H2 -0.0755 0.1752 0.3920 0.026 Uiso calc R 1
C C3 -0.0273(3) 0.0789(2) 0.4571(2) 0.0234(8) Uani d . 1
H H3 -0.0735 0.0880 0.5038 0.028 Uiso calc R 1
C C4 0.0419(3) 0.0115(2) 0.4547(2) 0.0243(9) Uani d . 1
H H4 0.0389 -0.0234 0.4994 0.029 Uiso calc R 1
C C5 0.1134(3) -0.0040(2) 0.3885(2) 0.0241(9) Uani d . 1
H H5 0.1589 -0.0486 0.3878 0.029 Uiso calc R 1
C C6 0.1160(3) 0.0492(2) 0.3217(2) 0.0176(8) Uani d . 1
C C7 0.1528(3) 0.1149(2) 0.2093(2) 0.0161(7) Uani d . 1
C C8 0.2074(3) 0.1393(2) 0.1295(2) 0.0175(8) Uani d . 1
C C9 0.1951(3) 0.2138(2) 0.0950(2) 0.0183(8) Uani d . 1
C C10 0.2567(3) 0.2342(2) 0.0234(2) 0.0251(9) Uani d . 1
H H10 0.2501 0.2840 0.0012 0.030 Uiso calc R 1
C C11 0.3279(3) 0.1801(2) -0.0149(2) 0.0250(9) Uani d . 1
H H11 0.3693 0.1943 -0.0625 0.030 Uiso calc R 1
C C12 0.3387(3) 0.1057(2) 0.0163(2) 0.0254(9) Uani d . 1
H H12 0.3854 0.0694 -0.0107 0.031 Uiso calc R 1
C C13 0.2787(3) 0.0857(2) 0.0886(2) 0.0219(8) Uani d . 1
H H13 0.2860 0.0357 0.1103 0.026 Uiso calc R 1
C C14 0.1043(3) 0.3400(2) 0.1037(2) 0.0219(8) Uani d . 1
H H14A 0.0319 0.3604 0.1252 0.026 Uiso calc R 1
H H14B 0.0976 0.3380 0.0427 0.026 Uiso calc R 1
C C15 0.2018(3) 0.3952(2) 0.1275(2) 0.0199(8) Uani d . 1
C C16 0.2041(3) 0.4669(2) 0.0885(2) 0.0229(8) Uani d . 1
H H16 0.1473 0.4796 0.0488 0.027 Uiso calc R 1
C C17 0.2905(3) 0.5204(2) 0.1082(2) 0.0260(9) Uani d . 1
H H17 0.2918 0.5684 0.0813 0.031 Uiso calc R 1
C C18 0.3752(4) 0.5020(2) 0.1683(2) 0.0294(9) Uani d . 1
H H18 0.4334 0.5374 0.1818 0.035 Uiso calc R 1
C C19 0.3714(3) 0.4304(2) 0.2071(2) 0.0276(9) Uani d . 1
H H19 0.4272 0.4180 0.2476 0.033 Uiso calc R 1
C C20 0.2863(3) 0.3768(2) 0.1872(2) 0.0234(9) Uani d . 1
H H20 0.2856 0.3286 0.2136 0.028 Uiso calc R 1
C C21 0.7495(3) 0.6470(2) 0.7012(2) 0.0180(8) Uani d . 1
C C22 0.6466(3) 0.6399(2) 0.6541(2) 0.0224(8) Uani d . 1
H H22 0.6103 0.5922 0.6463 0.027 Uiso calc R 1
C C23 0.6018(3) 0.7076(2) 0.6200(2) 0.0268(9) Uani d . 1
H H23 0.5331 0.7054 0.5889 0.032 Uiso calc R 1
C C24 0.6575(4) 0.7794(2) 0.6310(2) 0.0274(9) Uani d . 1
H H24 0.6257 0.8235 0.6062 0.033 Uiso calc R 1
C C25 0.7588(3) 0.7861(2) 0.6781(2) 0.0237(9) Uani d . 1
H H25 0.7943 0.8340 0.6865 0.028 Uiso calc R 1
C C26 0.8057(3) 0.7180(2) 0.7126(2) 0.0191(8) Uani d . 1
C C27 0.9128(3) 0.6312(2) 0.7734(2) 0.0183(8) Uani d . 1
C C28 1.0124(3) 0.5952(2) 0.8170(2) 0.0196(8) Uani d . 1
C C29 1.0358(3) 0.5147(2) 0.8146(2) 0.0238(8) Uani d . 1
C C30 1.1374(3) 0.4861(2) 0.8502(2) 0.0270(9) Uani d . 1
H H30 1.1533 0.4332 0.8480 0.032 Uiso calc R 1
C C31 1.2149(3) 0.5359(3) 0.8887(2) 0.0301(10) Uani d . 1
H H31 1.2836 0.5164 0.9115 0.036 Uiso calc R 1
C C32 1.1918(3) 0.6145(3) 0.8941(2) 0.0308(10) Uani d . 1
H H32 1.2437 0.6473 0.9217 0.037 Uiso calc R 1
C C33 1.0913(3) 0.6440(2) 0.8583(2) 0.0247(9) Uani d . 1
H H33 1.0761 0.6970 0.8618 0.030 Uiso calc R 1
C C34 0.9791(4) 0.3883(2) 0.7630(2) 0.0288(9) Uani d . 1
H H34A 1.0596 0.3828 0.7468 0.035 Uiso calc R 1
H H34B 0.9314 0.3686 0.7171 0.035 Uiso calc R 1
C C35 0.9579(3) 0.3394(2) 0.8407(2) 0.0232(8) Uani d . 1
C C36 0.8786(4) 0.3607(2) 0.9019(3) 0.0324(10) Uani d . 1
H H36 0.8390 0.4076 0.8970 0.039 Uiso calc R 1
C C37 0.8581(4) 0.3123(3) 0.9702(3) 0.0367(11) Uani d . 1
H H37 0.8049 0.3271 1.0110 0.044 Uiso calc R 1
C C38 0.9165(4) 0.2422(3) 0.9780(3) 0.0320(10) Uani d . 1
H H38 0.9033 0.2102 1.0241 0.038 Uiso calc R 1
C C39 0.9938(4) 0.2205(2) 0.9173(3) 0.0321(10) Uani d . 1
H H39 1.0320 0.1731 0.9221 0.039 Uiso calc R 1
C C40 1.0159(3) 0.2682(2) 0.8486(2) 0.0260(9) Uani d . 1
H H40 1.0689 0.2528 0.8080 0.031 Uiso calc R 1
N N1 0.0711(3) 0.15646(17) 0.25172(18) 0.0174(6) Uani d . 1
N N2 0.1813(3) 0.04949(17) 0.24872(17) 0.0191(7) Uani d . 1
N N3 0.8195(3) 0.59233(18) 0.74010(19) 0.0197(7) Uani d . 1
N N4 0.9075(3) 0.70755(17) 0.75867(17) 0.0180(7) Uani d . 1
O O1 0.1204(2) 0.26267(14) 0.13499(15) 0.0230(6) Uani d . 1
O O2 0.9538(2) 0.46984(15) 0.77489(16) 0.0266(6) Uani d . 1
H H1 0.038(3) 0.202(2) 0.241(2) 0.015(9) Uiso d . 1
H H3A 0.807(4) 0.545(3) 0.740(3) 0.034(12) Uiso d . 1

loop_
_atom_site_aniso_label
_atom_site_aniso_U_11
_atom_site_aniso_U_22
_atom_site_aniso_U_33
_atom_site_aniso_U_12
_atom_site_aniso_U_13
_atom_site_aniso_U_23
C1 0.022(2) 0.0171(18) 0.0143(17) -0.0041(16) -0.0013(14) 0.0012(14)
C2 0.022(2) 0.0161(18) 0.026(2) -0.0017(16) 0.0013(15) 0.0000(16)
C3 0.024(2) 0.027(2) 0.0197(18) -0.0024(17) 0.0014(15) -0.0030(17)
C4 0.032(2) 0.023(2) 0.0186(18) -0.0037(18) -0.0018(16) 0.0068(15)
C5 0.028(2) 0.0168(19) 0.027(2) -0.0005(17) -0.0035(16) 0.0012(17)
C6 0.018(2) 0.0155(18) 0.0189(18) -0.0015(15) -0.0006(15) -0.0024(15)
C7 0.0180(19) 0.0121(18) 0.0182(17) -0.0026(15) -0.0024(14) -0.0031(14)
C8 0.0142(18) 0.0204(19) 0.0179(17) -0.0069(15) -0.0038(14) -0.0025(15)
C9 0.021(2) 0.0167(18) 0.0170(18) 0.0002(16) -0.0015(15) -0.0009(15)
C10 0.029(2) 0.020(2) 0.026(2) -0.0009(18) -0.0023(16) 0.0019(17)
C11 0.027(2) 0.028(2) 0.0198(19) -0.0064(18) 0.0087(16) -0.0008(16)
C12 0.028(2) 0.024(2) 0.0248(19) 0.0042(18) 0.0069(16) -0.0085(17)
C13 0.023(2) 0.0181(19) 0.0249(19) 0.0030(17) -0.0031(15) -0.0018(16)
C14 0.027(2) 0.0172(19) 0.0217(19) 0.0021(17) 0.0031(15) 0.0033(16)
C15 0.023(2) 0.019(2) 0.0179(18) 0.0047(16) 0.0056(15) -0.0003(15)
C16 0.028(2) 0.0211(19) 0.0199(18) 0.0051(17) -0.0026(16) -0.0024(16)
C17 0.035(2) 0.018(2) 0.026(2) 0.0010(18) 0.0052(17) -0.0031(16)
C18 0.031(2) 0.030(2) 0.027(2) -0.0011(19) 0.0056(17) -0.0133(18)
C19 0.018(2) 0.040(2) 0.025(2) 0.0062(18) -0.0013(15) -0.0056(18)
C20 0.024(2) 0.025(2) 0.0206(19) 0.0045(17) 0.0041(16) 0.0008(16)
C21 0.0165(19) 0.0150(17) 0.0225(18) -0.0006(15) 0.0019(14) 0.0017(15)
C22 0.022(2) 0.0182(19) 0.0270(19) -0.0031(16) -0.0006(15) 0.0009(16)
C23 0.021(2) 0.028(2) 0.032(2) 0.0030(18) -0.0043(16) 0.0006(18)
C24 0.036(2) 0.023(2) 0.024(2) 0.0075(18) 0.0045(17) 0.0053(17)
C25 0.029(2) 0.0189(19) 0.023(2) -0.0057(17) 0.0084(16) 0.0035(16)
C26 0.020(2) 0.0211(19) 0.0163(17) -0.0003(16) 0.0039(14) -0.0010(15)
C27 0.0184(19) 0.0175(18) 0.0191(17) -0.0065(16) 0.0060(14) -0.0012(15)
C28 0.0171(19) 0.0230(19) 0.0186(17) -0.0029(17) 0.0068(14) -0.0019(16)
C29 0.026(2) 0.027(2) 0.0177(18) 0.0016(18) 0.0014(15) -0.0022(17)
C30 0.027(2) 0.029(2) 0.0249(19) 0.0037(18) -0.0020(16) 0.0024(18)
C31 0.018(2) 0.048(3) 0.024(2) 0.001(2) -0.0043(16) 0.012(2)
C32 0.027(2) 0.041(3) 0.024(2) -0.0114(19) -0.0042(17) 0.0071(19)
C33 0.022(2) 0.029(2) 0.0226(18) -0.0045(18) 0.0018(16) 0.0004(17)
C34 0.032(2) 0.023(2) 0.031(2) 0.0075(19) -0.0077(18) -0.0064(17)
C35 0.020(2) 0.024(2) 0.026(2) -0.0005(16) -0.0070(16) -0.0040(16)
C36 0.024(2) 0.030(2) 0.044(2) 0.0056(19) -0.0039(19) -0.007(2)
C37 0.023(2) 0.053(3) 0.034(2) -0.014(2) 0.0047(18) -0.009(2)
C38 0.033(3) 0.029(2) 0.034(2) -0.016(2) -0.0012(19) 0.0032(19)
C39 0.033(2) 0.023(2) 0.040(2) -0.0030(19) -0.0056(19) -0.0005(19)
C40 0.025(2) 0.025(2) 0.029(2) 0.0021(18) 0.0007(16) -0.0053(18)
N1 0.0187(17) 0.0113(15) 0.0222(16) 0.0033(13) 0.0026(12) 0.0008(13)
N2 0.0202(17) 0.0152(15) 0.0219(16) 0.0006(13) -0.0023(13) -0.0016(13)
N3 0.0213(17) 0.0133(16) 0.0244(16) -0.0015(14) -0.0008(13) 0.0004(14)
N4 0.0190(16) 0.0200(15) 0.0149(15) -0.0029(14) 0.0011(12) -0.0004(12)
O1 0.0251(14) 0.0162(13) 0.0279(14) 0.0043(12) 0.0073(11) 0.0033(11)
O2 0.0246(15) 0.0203(14) 0.0346(15) 0.0045(12) -0.0103(12) -0.0028(12)

loop_
_atom_type_symbol
_atom_type_description
_atom_type_scat_dispersion_real
_atom_type_scat_dispersion_imag
_atom_type_scat_source
C C 0.0033 0.0000 'International Tables Vol C Tables 4.2.6.8 and 6.1.1.4'
H H 0.0000 0.0000 'International Tables Vol C Tables 4.2.6.8 and 6.1.1.4'
N N 0.0061 0.0000 'International Tables Vol C Tables 4.2.6.8 and 6.1.1.4'
O O 0.0106 0.0000 'International Tables Vol C Tables 4.2.6.8 and 6.1.1.4'

loop_
_geom_angle_atom_site_label_1
_geom_angle_atom_site_label_2
_geom_angle_atom_site_label_3
_geom_angle
N1 C1 C2 132.0(3)
N1 C1 C6 105.3(3)
C2 C1 C6 122.6(3)
C3 C2 C1 116.4(4)
C3 C2 H2 121.8
C1 C2 H2 121.8
C2 C3 C4 121.4(4)
C2 C3 H3 119.3
C4 C3 H3 119.3
C5 C4 C3 121.8(3)
C5 C4 H4 119.1
C3 C4 H4 119.1
C4 C5 C6 118.1(3)
C4 C5 H5 121.0
C6 C5 H5 121.0
N2 C6 C1 109.9(3)
N2 C6 C5 130.5(3)
C1 C6 C5 119.6(3)
N2 C7 N1 112.4(3)
N2 C7 C8 122.6(3)
N1 C7 C8 125.0(3)
C13 C8 C9 118.7(3)
C13 C8 C7 117.8(3)
C9 C8 C7 123.5(3)
O1 C9 C10 123.7(3)
O1 C9 C8 116.3(3)
C10 C9 C8 120.0(3)
C11 C10 C9 119.9(3)
C11 C10 H10 120.1
C9 C10 H10 120.1
C12 C11 C10 121.3(3)
C12 C11 H11 119.3
C10 C11 H11 119.3
C11 C12 C13 118.8(4)
C11 C12 H12 120.6
C13 C12 H12 120.6
C12 C13 C8 121.3(3)
C12 C13 H13 119.4
C8 C13 H13 119.4
O1 C14 C15 113.7(3)
O1 C14 H14A 108.8
C15 C14 H14A 108.8
O1 C14 H14B 108.8
C15 C14 H14B 108.8
H14A C14 H14B 107.7
C16 C15 C20 119.5(4)
C16 C15 C14 117.7(3)
C20 C15 C14 122.8(3)
C15 C16 C17 120.5(3)
C15 C16 H16 119.7
C17 C16 H16 119.7
C16 C17 C18 120.0(4)
C16 C17 H17 120.0
C18 C17 H17 120.0
C19 C18 C17 118.9(4)
C19 C18 H18 120.6
C17 C18 H18 120.6
C18 C19 C20 121.3(4)
C18 C19 H19 119.3
C20 C19 H19 119.3
C19 C20 C15 119.8(4)
C19 C20 H20 120.1
C15 C20 H20 120.1
N3 C21 C26 105.6(3)
N3 C21 C22 131.8(3)
C26 C21 C22 122.5(3)
C23 C22 C21 116.5(3)
C23 C22 H22 121.8
C21 C22 H22 121.8
C22 C23 C24 121.7(4)
C22 C23 H23 119.2
C24 C23 H23 119.2
C25 C24 C23 121.5(4)
C25 C24 H24 119.2
C23 C24 H24 119.2
C24 C25 C26 117.5(3)
C24 C25 H25 121.2
C26 C25 H25 121.2
N4 C26 C21 110.2(3)
N4 C26 C25 129.5(3)
C21 C26 C25 120.3(3)
N4 C27 N3 112.3(3)
N4 C27 C28 122.0(3)
N3 C27 C28 125.6(3)
C33 C28 C29 118.6(4)
C33 C28 C27 117.9(3)
C29 C28 C27 123.3(3)
O2 C29 C30 124.4(3)
O2 C29 C28 115.7(3)
C30 C29 C28 119.9(4)
C31 C30 C29 120.2(4)
C31 C30 H30 119.9
C29 C30 H30 119.9
C30 C31 C32 120.8(4)
C30 C31 H31 119.6
C32 C31 H31 119.6
C31 C32 C33 119.8(4)
C31 C32 H32 120.1
C33 C32 H32 120.1
C32 C33 C28 120.7(4)
C32 C33 H33 119.7
C28 C33 H33 119.7
O2 C34 C35 113.5(3)
O2 C34 H34A 108.9
C35 C34 H34A 108.9
O2 C34 H34B 108.9
C35 C34 H34B 108.9
H34A C34 H34B 107.7
C36 C35 C40 119.1(4)
C36 C35 C34 122.3(3)
C40 C35 C34 118.6(3)
C35 C36 C37 120.3(4)
C35 C36 H36 119.9
C37 C36 H36 119.9
C38 C37 C36 120.4(4)
C38 C37 H37 119.8
C36 C37 H37 119.8
C39 C38 C37 119.6(4)
C39 C38 H38 120.2
C37 C38 H38 120.2
C38 C39 C40 121.0(4)
C38 C39 H39 119.5
C40 C39 H39 119.5
C39 C40 C35 119.7(4)
C39 C40 H40 120.1
C35 C40 H40 120.1
C7 N1 C1 107.1(3)
C7 N1 H1 131(2)
C1 N1 H1 121(2)
C7 N2 C6 105.3(3)
C27 N3 C21 107.0(3)
C27 N3 H3A 128(3)
C21 N3 H3A 125(3)
C27 N4 C26 104.9(3)
C9 O1 C14 119.4(3)
C29 O2 C34 117.9(3)

loop_
_geom_bond_atom_site_label_1
_geom_bond_atom_site_label_2
_geom_bond_distance
C1 N1 1.384(4)
C1 C2 1.399(5)
C1 C6 1.400(5)
C2 C3 1.378(5)
C2 H2 0.9300
C3 C4 1.408(5)
C3 H3 0.9300
C4 C5 1.367(5)
C4 H4 0.9300
C5 C6 1.401(5)
C5 H5 0.9300
C6 N2 1.387(4)
C7 N2 1.327(4)
C7 N1 1.365(4)
C7 C8 1.480(5)
C8 C13 1.399(5)
C8 C9 1.402(5)
C9 O1 1.365(4)
C9 C10 1.390(5)
C10 C11 1.384(5)
C10 H10 0.9300
C11 C12 1.379(5)
C11 H11 0.9300
C12 C13 1.389(5)
C12 H12 0.9300
C13 H13 0.9300
C14 O1 1.431(4)
C14 C15 1.517(5)
C14 H14A 0.9700
C14 H14B 0.9700
C15 C16 1.382(5)
C15 C20 1.388(5)
C16 C17 1.389(5)
C16 H16 0.9300
C17 C18 1.395(5)
C17 H17 0.9300
C18 C19 1.378(6)
C18 H18 0.9300
C19 C20 1.381(5)
C19 H19 0.9300
C20 H20 0.9300
C21 N3 1.382(5)
C21 C26 1.394(5)
C21 C22 1.401(5)
C22 C23 1.382(5)
C22 H22 0.9300
C23 C24 1.403(6)
C23 H23 0.9300
C24 C25 1.385(5)
C24 H24 0.9300
C25 C26 1.399(5)
C25 H25 0.9300
C26 N4 1.388(4)
C27 N4 1.335(4)
C27 N3 1.368(4)
C27 C28 1.472(5)
C28 C33 1.398(5)
C28 C29 1.412(5)
C29 O2 1.370(4)
C29 C30 1.386(5)
C30 C31 1.376(5)
C30 H30 0.9300
C31 C32 1.381(6)
C31 H31 0.9300
C32 C33 1.382(5)
C32 H32 0.9300
C33 H33 0.9300
C34 O2 1.447(4)
C34 C35 1.514(5)
C34 H34A 0.9700
C34 H34B 0.9700
C35 C36 1.388(5)
C35 C40 1.401(5)
C36 C37 1.389(6)
C36 H36 0.9300
C37 C38 1.387(6)
C37 H37 0.9300
C38 C39 1.370(6)
C38 H38 0.9300
C39 C40 1.390(6)
C39 H39 0.9300
C40 H40 0.9300
N1 H1 0.89(4)
N3 H3A 0.83(4)

loop_
_geom_hbond_atom_site_label_D
_geom_hbond_atom_site_label_H
_geom_hbond_atom_site_label_A
_geom_hbond_site_symmetry_A
_geom_hbond_distance_DH
_geom_hbond_distance_HA
_geom_hbond_distance_DA
_geom_hbond_angle_DHA
N1 H1 O1 . 0.89(4) 2.20(3) 2.667(4) 112(3)
N1 H1 N4 2_464 0.89(4) 2.18(3) 3.008(4) 154(3)
N3 H3A O2 . 0.83(4) 2.20(5) 2.670(4) 117(4)
N3 H3A N2 4_555 0.83(4) 2.18(5) 2.918(4) 148(4)
C14 H14A Cg1 2_464 0.97 2.88 3.736(4) 148
C14 H14B Cg4 1_454 0.97 2.92 3.721(4) 141
Cg3 . Cg2 2_464 . . 3.859(2) .

loop_
_geom_torsion_atom_site_label_1
_geom_torsion_atom_site_label_2
_geom_torsion_atom_site_label_3
_geom_torsion_atom_site_label_4
_geom_torsion
N1 C1 C2 C3 -177.8(4)
C6 C1 C2 C3 2.5(5)
C1 C2 C3 C4 -2.4(5)
C2 C3 C4 C5 1.4(6)
C3 C4 C5 C6 -0.3(5)
N1 C1 C6 N2 0.5(4)
C2 C1 C6 N2 -179.7(3)
N1 C1 C6 C5 178.7(3)
C2 C1 C6 C5 -1.5(5)
C4 C5 C6 N2 178.2(4)
C4 C5 C6 C1 0.4(5)
N2 C7 C8 C13 9.5(5)
N1 C7 C8 C13 -172.1(3)
N2 C7 C8 C9 -167.8(3)
N1 C7 C8 C9 10.6(5)
C13 C8 C9 O1 177.0(3)
C7 C8 C9 O1 -5.7(5)
C13 C8 C9 C10 -2.5(5)
C7 C8 C9 C10 174.8(3)
O1 C9 C10 C11 -177.9(3)
C8 C9 C10 C11 1.6(5)
C9 C10 C11 C12 0.5(6)
C10 C11 C12 C13 -1.5(6)
C11 C12 C13 C8 0.5(6)
C9 C8 C13 C12 1.5(5)
C7 C8 C13 C12 -176.0(3)
O1 C14 C15 C16 169.2(3)
O1 C14 C15 C20 -11.9(5)
C20 C15 C16 C17 0.5(5)
C14 C15 C16 C17 179.4(3)
C15 C16 C17 C18 -0.6(5)
C16 C17 C18 C19 0.0(5)
C17 C18 C19 C20 0.6(6)
C18 C19 C20 C15 -0.7(5)
C16 C15 C20 C19 0.2(5)
C14 C15 C20 C19 -178.7(3)
N3 C21 C22 C23 -176.6(4)
C26 C21 C22 C23 -0.9(5)
C21 C22 C23 C24 0.8(6)
C22 C23 C24 C25 -1.3(6)
C23 C24 C25 C26 1.7(5)
N3 C21 C26 N4 -0.8(4)
C22 C21 C26 N4 -177.6(3)
N3 C21 C26 C25 178.1(3)
C22 C21 C26 C25 1.4(5)
C24 C25 C26 N4 176.9(3)
C24 C25 C26 C21 -1.7(5)
N4 C27 C28 C33 12.9(5)
N3 C27 C28 C33 -170.4(3)
N4 C27 C28 C29 -163.0(3)
N3 C27 C28 C29 13.7(5)
C33 C28 C29 O2 178.5(3)
C27 C28 C29 O2 -5.7(5)
C33 C28 C29 C30 -2.3(5)
C27 C28 C29 C30 173.6(3)
O2 C29 C30 C31 180.0(4)
C28 C29 C30 C31 0.8(5)
C29 C30 C31 C32 1.3(6)
C30 C31 C32 C33 -1.8(6)
C31 C32 C33 C28 0.2(6)
C29 C28 C33 C32 1.8(5)
C27 C28 C33 C32 -174.3(3)
O2 C34 C35 C36 26.2(5)
O2 C34 C35 C40 -157.3(3)
C40 C35 C36 C37 0.6(6)
C34 C35 C36 C37 177.1(4)
C35 C36 C37 C38 -0.1(6)
C36 C37 C38 C39 -0.7(6)
C37 C38 C39 C40 1.0(6)
C38 C39 C40 C35 -0.4(6)
C36 C35 C40 C39 -0.4(5)
C34 C35 C40 C39 -176.9(3)
N2 C7 N1 C1 1.5(4)
C8 C7 N1 C1 -177.0(3)
C2 C1 N1 C7 179.1(4)
C6 C1 N1 C7 -1.2(4)
N1 C7 N2 C6 -1.2(4)
C8 C7 N2 C6 177.4(3)
C1 C6 N2 C7 0.4(4)
C5 C6 N2 C7 -177.6(4)
N4 C27 N3 C21 0.1(4)
C28 C27 N3 C21 -176.8(3)
C26 C21 N3 C27 0.4(4)
C22 C21 N3 C27 176.7(4)
N3 C27 N4 C26 -0.6(4)
C28 C27 N4 C26 176.5(3)
C21 C26 N4 C27 0.9(4)
C25 C26 N4 C27 -177.9(4)
C10 C9 O1 C14 -1.1(5)
C8 C9 O1 C14 179.4(3)
C15 C14 O1 C9 -78.0(4)
C30 C29 O2 C34 -5.5(5)
C28 C29 O2 C34 173.7(3)
C35 C34 O2 C29 80.6(4)

loop_
_cod_related_entry_id
_cod_related_entry_database
_cod_related_entry_code
1 ChemSpider 12173083
